data_2233679
loop_
_publ_author_name
'Al-Abdullah, Ebtehal S.'
'Asiri, Hanadi H.'
'El-Emam, Ali A.'
'Ng, Seik Weng'

_publ_section_title
;
 Ethyl
 4-{[3-(adamantan-1-yl)-4-phenyl-5-sulfanylidene-4,5-dihydro-1<i>H</i>-1,2,4-triazol-1-yl]methyl}piperazine-1-carboxylate
;
_journal_coeditor_code XU5418
_journal_issue 2
_journal_name_full 'Acta Crystallographica Section E'
_journal_page_first o531
_journal_paper_doi 10.1107/S1600536811055668
_journal_volume 68
_journal_year 2012
_chemical_formula_iupac 'C26 H35 N5 O2 S'
_chemical_formula_moiety 'C26 H35 N5 O2 S'
_chemical_formula_sum 'C26 H35 N5 O2 S'
_chemical_formula_weight 481.65
_chemical_name_systematic
;
Ethyl 4-{[3-(adamantan-1-yl)-4-phenyl-5-sulfanylidene-4,5-dihydro-1<i>H</i>-
1,2,4-triazol-1-yl]methyl}piperazine-1-carboxylate
;
_space_group_IT_number 14
_symmetry_cell_setting monoclinic
_symmetry_space_group_name_Hall '-P 2ybc'
_symmetry_space_group_name_H-M 'P 1 21/c 1'
_atom_sites_solution_hydrogens geom
_atom_sites_solution_primary direct
_atom_sites_solution_secondary difmap
_audit_creation_method SHELXL-97
_cell_angle_alpha 90.00
_cell_angle_beta 109.851(6)
_cell_angle_gamma 90.00
_cell_formula_units_Z 4
_cell_length_a 12.0469(6)
_cell_length_b 20.9213(10)
_cell_length_c 10.3249(5)
_cell_measurement_reflns_used 5944
_cell_measurement_temperature 100(2)
_cell_measurement_theta_max 27.4973
_cell_measurement_theta_min 2.3075
_cell_volume 2447.6(2)
_computing_cell_refinement 'CrysAlis PRO (Agilent, 2010)'
_computing_data_collection 'CrysAlis PRO (Agilent, 2010)'
_computing_data_reduction 'CrysAlis PRO (Agilent, 2010)'
_computing_molecular_graphics 'X-SEED (Barbour, 2001)'
_computing_publication_material 'publCIF (Westrip, 2010)'
_computing_structure_refinement 'SHELXL97 (Sheldrick, 2008)'
_computing_structure_solution 'SHELXS97 (Sheldrick, 2008)'
_diffrn_ambient_temperature 100(2)
_diffrn_detector_area_resol_mean 10.4041
_diffrn_measured_fraction_theta_full 0.995
_diffrn_measured_fraction_theta_max 0.995
_diffrn_measurement_device_type 'Agilent SuperNova Dual diffractometer with an Atlas detector'
_diffrn_measurement_method '\w scan'
_diffrn_radiation_monochromator Mirror
_diffrn_radiation_source 'SuperNova (Mo) X-ray Source'
_diffrn_radiation_type MoK\a
_diffrn_radiation_wavelength 0.71073
_diffrn_reflns_av_R_equivalents 0.0460
_diffrn_reflns_av_sigmaI/netI 0.0522
_diffrn_reflns_limit_h_max 15
_diffrn_reflns_limit_h_min -15
_diffrn_reflns_limit_k_max 27
_diffrn_reflns_limit_k_min -27
_diffrn_reflns_limit_l_max 13
_diffrn_reflns_limit_l_min -10
_diffrn_reflns_number 17138
_diffrn_reflns_theta_full 27.61
_diffrn_reflns_theta_max 27.61
_diffrn_reflns_theta_min 2.31
_diffrn_standards_decay_% 0
_diffrn_standards_interval_count 0
_diffrn_standards_interval_time 0
_diffrn_standards_number 0
_exptl_absorpt_coefficient_mu 0.166
_exptl_absorpt_correction_T_max 0.9836
_exptl_absorpt_correction_T_min 0.9519
_exptl_absorpt_correction_type multi-scan
_exptl_absorpt_process_details '(CrysAlis PRO; Agilent, 2010)'
_exptl_crystal_colour colorless
_exptl_crystal_density_diffrn 1.307
_exptl_crystal_density_method 'not measured'
_exptl_crystal_description prism
_exptl_crystal_F_000 1032
_exptl_crystal_size_max 0.30
_exptl_crystal_size_mid 0.20
_exptl_crystal_size_min 0.10
_refine_diff_density_max 0.922
_refine_diff_density_min -0.396
_refine_ls_extinction_method none
_refine_ls_goodness_of_fit_ref 1.109
_refine_ls_hydrogen_treatment constr
_refine_ls_matrix_type full
_refine_ls_number_parameters 308
_refine_ls_number_reflns 5655
_refine_ls_number_restraints 0
_refine_ls_restrained_S_all 1.109
_refine_ls_R_factor_all 0.0782
_refine_ls_R_factor_gt 0.0614
_refine_ls_shift/su_max 0.001
_refine_ls_shift/su_mean 0.001
_refine_ls_structure_factor_coef Fsqd
_refine_ls_weighting_details 'calc w=1/[\s^2^(Fo^2^)+(0.0559P)^2^+1.7988P] where P=(Fo^2^+2Fc^2^)/3'
_refine_ls_weighting_scheme calc
_refine_ls_wR_factor_gt 0.1455
_refine_ls_wR_factor_ref 0.1561
_reflns_number_gt 4588
_reflns_number_total 5655
_reflns_threshold_expression I>2\s(I)
_cod_data_source_file xu5418.cif
_cod_data_source_block I
_cod_original_sg_symbol_H-M 'P 21/c'
_cod_database_code 2233679
_cod_database_fobs_code 2233679

loop_
_symmetry_equiv_pos_as_xyz
'x, y, z'
'-x, y+1/2, -z+1/2'
'-x, -y, -z'
'x, -y-1/2, z-1/2'

loop_
_atom_site_type_symbol
_atom_site_label
_atom_site_fract_x
_atom_site_fract_y
_atom_site_fract_z
_atom_site_U_iso_or_equiv
_atom_site_adp_type
_atom_site_calc_flag
_atom_site_refinement_flags
_atom_site_occupancy
_atom_site_symmetry_multiplicity
S S1 1.07961(6) 0.35628(3) 0.77520(7) 0.02400(17) Uani d . 1 1
N N2 1.06373(17) 0.35443(10) 0.3905(2) 0.0199(4) Uani d . 1 1
N N1 1.14387(16) 0.41508(9) 0.5741(2) 0.0162(4) Uani d . 1 1
N N3 1.03774(17) 0.33163(10) 0.5027(2) 0.0191(4) Uani d . 1 1
N N4 0.85438(18) 0.27336(10) 0.4214(2) 0.0221(5) Uani d . 1 1
N N5 0.61492(19) 0.24428(11) 0.3815(3) 0.0304(5) Uani d . 1 1
O O1 0.47688(16) 0.25081(9) 0.4818(2) 0.0302(4) Uani d . 1 1
O O2 0.50958(18) 0.15641(9) 0.3949(2) 0.0334(5) Uani d . 1 1
C C1 1.0859(2) 0.36674(11) 0.6181(3) 0.0185(5) Uani d . 1 1
C C2 1.12871(19) 0.40508(11) 0.4359(2) 0.0161(5) Uani d . 1 1
C C3 1.2096(2) 0.46416(11) 0.6668(2) 0.0158(5) Uani d . 1 1
C C4 1.1530(2) 0.52024(12) 0.6799(3) 0.0197(5) Uani d . 1 1
H H4 1.0716 0.5262 0.6288 0.024 Uiso calc R 1 1
C C5 1.2166(2) 0.56774(13) 0.7686(3) 0.0243(6) Uani d . 1 1
H H5 1.1790 0.6065 0.7784 0.029 Uiso calc R 1 1
C C6 1.3355(2) 0.55824(14) 0.8428(3) 0.0263(6) Uani d . 1 1
H H6 1.3796 0.5906 0.9029 0.032 Uiso calc R 1 1
C C7 1.3895(2) 0.50143(14) 0.8290(3) 0.0265(6) Uani d . 1 1
H H7 1.4707 0.4951 0.8803 0.032 Uiso calc R 1 1
C C8 1.3270(2) 0.45372(12) 0.7418(2) 0.0197(5) Uani d . 1 1
H H8 1.3642 0.4146 0.7337 0.024 Uiso calc R 1 1
C C9 1.18374(19) 0.44264(11) 0.3488(2) 0.0157(5) Uani d . 1 1
C C10 1.1833(2) 0.51576(12) 0.3709(3) 0.0181(5) Uani d . 1 1
H H10A 1.1011 0.5309 0.3492 0.022 Uiso calc R 1 1
H H10B 1.2273 0.5259 0.4686 0.022 Uiso calc R 1 1
C C11 1.2406(2) 0.55027(12) 0.2784(3) 0.0190(5) Uani d . 1 1
H H11 1.2398 0.5974 0.2943 0.023 Uiso calc R 1 1
C C12 1.1715(2) 0.53586(12) 0.1271(3) 0.0226(5) Uani d . 1 1
H H12A 1.2081 0.5583 0.0674 0.027 Uiso calc R 1 1
H H12B 1.0893 0.5512 0.1035 0.027 Uiso calc R 1 1
C C13 1.1723(2) 0.46359(13) 0.1033(3) 0.0243(6) Uani d . 1 1
H H13 1.1270 0.4539 0.0045 0.029 Uiso calc R 1 1
C C14 1.1149(2) 0.42896(13) 0.1953(3) 0.0226(5) Uani d . 1 1
H H14A 1.1140 0.3824 0.1782 0.027 Uiso calc R 1 1
H H14B 1.0322 0.4435 0.1723 0.027 Uiso calc R 1 1
C C15 1.3685(2) 0.52770(12) 0.3139(3) 0.0211(5) Uani d . 1 1
H H15A 1.4062 0.5504 0.2555 0.025 Uiso calc R 1 1
H H15B 1.4136 0.5376 0.4114 0.025 Uiso calc R 1 1
C C16 1.3704(2) 0.45559(12) 0.2898(3) 0.0231(5) Uani d . 1 1
H H16 1.4538 0.4408 0.3122 0.028 Uiso calc R 1 1
C C17 1.2999(2) 0.44045(13) 0.1382(3) 0.0260(6) Uani d . 1 1
H H17A 1.3369 0.4620 0.0777 0.031 Uiso calc R 1 1
H H17B 1.3008 0.3938 0.1224 0.031 Uiso calc R 1 1
C C18 1.3131(2) 0.42047(12) 0.3820(3) 0.0209(5) Uani d . 1 1
H H18A 1.3584 0.4293 0.4799 0.025 Uiso calc R 1 1
H H18B 1.3149 0.3738 0.3669 0.025 Uiso calc R 1 1
C C19 0.9811(2) 0.26971(11) 0.4941(3) 0.0214(5) Uani d . 1 1
H H19A 0.9957 0.2531 0.5882 0.026 Uiso calc R 1 1
H H19B 1.0165 0.2393 0.4457 0.026 Uiso calc R 1 1
C C20 0.8097(2) 0.20785(13) 0.3899(3) 0.0288(6) Uani d . 1 1
H H20A 0.8220 0.1840 0.4764 0.035 Uiso calc R 1 1
H H20B 0.8531 0.1856 0.3372 0.035 Uiso calc R 1 1
C C21 0.6788(2) 0.21007(15) 0.3057(4) 0.0373(7) Uani d . 1 1
H H21A 0.6671 0.2318 0.2169 0.045 Uiso calc R 1 1
H H21B 0.6476 0.1660 0.2859 0.045 Uiso calc R 1 1
C C22 0.6601(2) 0.30815(13) 0.4241(3) 0.0260(6) Uani d . 1 1
H H22A 0.6190 0.3268 0.4836 0.031 Uiso calc R 1 1
H H22B 0.6444 0.3358 0.3420 0.031 Uiso calc R 1 1
C C23 0.7922(2) 0.30593(12) 0.5025(3) 0.0244(6) Uani d . 1 1
H H23A 0.8229 0.3500 0.5237 0.029 Uiso calc R 1 1
H H23B 0.8070 0.2831 0.5908 0.029 Uiso calc R 1 1
C C24 0.5325(2) 0.21268(12) 0.4181(3) 0.0244(6) Uani d . 1 1
C C25 0.3970(3) 0.21595(15) 0.5362(4) 0.0396(8) Uani d . 1 1
H H25A 0.4430 0.1885 0.6141 0.047 Uiso calc R 1 1
H H25B 0.3439 0.1883 0.4637 0.047 Uiso calc R 1 1
C C26 0.3270(3) 0.26259(15) 0.5833(3) 0.0378(7) Uani d . 1 1
H H26A 0.2717 0.2398 0.6178 0.057 Uiso calc R 1 1
H H26B 0.2829 0.2901 0.5061 0.057 Uiso calc R 1 1
H H26C 0.3800 0.2889 0.6572 0.057 Uiso calc R 1 1

loop_
_atom_site_aniso_label
_atom_site_aniso_U_11
_atom_site_aniso_U_22
_atom_site_aniso_U_33
_atom_site_aniso_U_12
_atom_site_aniso_U_13
_atom_site_aniso_U_23
S1 0.0274(3) 0.0241(3) 0.0246(3) -0.0048(2) 0.0142(3) 0.0009(3)
N2 0.0183(10) 0.0185(10) 0.0267(11) -0.0019(8) 0.0124(9) -0.0006(9)
N1 0.0144(9) 0.0165(10) 0.0198(10) -0.0024(7) 0.0087(8) -0.0013(8)
N3 0.0194(10) 0.0172(10) 0.0254(11) -0.0037(8) 0.0136(9) -0.0013(9)
N4 0.0216(10) 0.0192(10) 0.0295(12) -0.0051(8) 0.0139(9) -0.0057(9)
N5 0.0229(11) 0.0304(12) 0.0428(14) -0.0083(9) 0.0178(10) -0.0138(11)
O1 0.0272(10) 0.0253(10) 0.0445(12) -0.0067(8) 0.0206(9) -0.0046(9)
O2 0.0336(11) 0.0199(10) 0.0443(12) -0.0039(8) 0.0100(9) -0.0032(9)
C1 0.0135(11) 0.0154(11) 0.0288(13) 0.0002(8) 0.0101(10) -0.0001(10)
C2 0.0130(10) 0.0156(11) 0.0208(12) 0.0002(8) 0.0074(9) -0.0009(9)
C3 0.0151(11) 0.0177(11) 0.0159(11) -0.0037(9) 0.0068(9) 0.0011(9)
C4 0.0171(11) 0.0222(13) 0.0204(12) -0.0007(9) 0.0073(10) -0.0004(10)
C5 0.0312(14) 0.0222(13) 0.0238(13) -0.0026(10) 0.0150(11) -0.0035(11)
C6 0.0275(13) 0.0327(15) 0.0201(13) -0.0164(11) 0.0098(11) -0.0058(11)
C7 0.0152(11) 0.0454(17) 0.0182(12) -0.0065(11) 0.0049(10) 0.0013(12)
C8 0.0182(11) 0.0257(13) 0.0168(12) 0.0018(9) 0.0081(10) 0.0047(10)
C9 0.0139(10) 0.0168(11) 0.0179(11) -0.0017(8) 0.0074(9) -0.0009(9)
C10 0.0187(11) 0.0180(12) 0.0198(12) -0.0007(9) 0.0094(10) -0.0009(10)
C11 0.0218(12) 0.0166(11) 0.0209(12) -0.0002(9) 0.0103(10) 0.0021(10)
C12 0.0214(12) 0.0278(13) 0.0200(12) 0.0019(10) 0.0089(10) 0.0055(11)
C13 0.0263(13) 0.0317(14) 0.0170(12) -0.0070(11) 0.0100(11) -0.0046(11)
C14 0.0210(12) 0.0280(13) 0.0214(13) -0.0078(10) 0.0108(11) -0.0052(11)
C15 0.0189(11) 0.0236(13) 0.0225(12) -0.0055(9) 0.0094(10) 0.0013(10)
C16 0.0185(11) 0.0245(13) 0.0308(14) 0.0035(10) 0.0144(11) 0.0066(11)
C17 0.0328(14) 0.0221(13) 0.0325(15) -0.0021(11) 0.0234(12) -0.0031(11)
C18 0.0158(11) 0.0223(12) 0.0277(13) 0.0033(9) 0.0114(10) 0.0068(11)
C19 0.0221(12) 0.0147(12) 0.0301(14) -0.0041(9) 0.0124(11) -0.0018(10)
C20 0.0298(14) 0.0217(13) 0.0408(16) -0.0058(10) 0.0199(13) -0.0115(12)
C21 0.0288(15) 0.0368(17) 0.0490(19) -0.0089(12) 0.0165(14) -0.0236(15)
C22 0.0241(13) 0.0228(13) 0.0357(15) -0.0023(10) 0.0164(12) -0.0019(12)
C23 0.0241(13) 0.0194(13) 0.0339(15) -0.0052(10) 0.0152(12) -0.0085(11)
C24 0.0193(12) 0.0219(13) 0.0295(14) -0.0001(10) 0.0051(11) 0.0001(11)
C25 0.0350(16) 0.0367(17) 0.053(2) -0.0081(13) 0.0231(15) 0.0045(15)
C26 0.0297(15) 0.0428(18) 0.0458(18) 0.0003(13) 0.0192(14) 0.0069(15)

loop_
_atom_type_symbol
_atom_type_description
_atom_type_scat_dispersion_real
_atom_type_scat_dispersion_imag
_atom_type_scat_source
C C 0.0033 0.0016 'International Tables Vol C Tables 4.2.6.8 and 6.1.1.4'
H H 0.0000 0.0000 'International Tables Vol C Tables 4.2.6.8 and 6.1.1.4'
N N 0.0061 0.0033 'International Tables Vol C Tables 4.2.6.8 and 6.1.1.4'
O O 0.0106 0.0060 'International Tables Vol C Tables 4.2.6.8 and 6.1.1.4'
S S 0.1246 0.1234 'International Tables Vol C Tables 4.2.6.8 and 6.1.1.4'

loop_
_geom_angle_atom_site_label_1
_geom_angle_atom_site_label_2
_geom_angle_atom_site_label_3
_geom_angle
C2 N2 N3 104.9(2)
C2 N1 C1 108.66(19)
C2 N1 C3 129.67(19)
C1 N1 C3 121.6(2)
C1 N3 N2 113.53(19)
C1 N3 C19 126.2(2)
N2 N3 C19 119.4(2)
C19 N4 C23 112.3(2)
C19 N4 C20 107.84(19)
C23 N4 C20 109.9(2)
C24 N5 C22 126.9(2)
C24 N5 C21 118.8(2)
C22 N5 C21 113.7(2)
C24 O1 C25 113.1(2)
N3 C1 N1 102.8(2)
N3 C1 S1 129.78(19)
N1 C1 S1 127.46(19)
N2 C2 N1 110.1(2)
N2 C2 C9 122.7(2)
N1 C2 C9 127.1(2)
C8 C3 C4 121.6(2)
C8 C3 N1 119.1(2)
C4 C3 N1 119.3(2)
C3 C4 C5 119.3(2)
C3 C4 H4 120.4
C5 C4 H4 120.4
C6 C5 C4 119.7(2)
C6 C5 H5 120.2
C4 C5 H5 120.2
C7 C6 C5 119.9(2)
C7 C6 H6 120.1
C5 C6 H6 120.1
C6 C7 C8 121.0(2)
C6 C7 H7 119.5
C8 C7 H7 119.5
C3 C8 C7 118.6(2)
C3 C8 H8 120.7
C7 C8 H8 120.7
C2 C9 C10 113.77(19)
C2 C9 C14 108.89(19)
C10 C9 C14 107.90(19)
C2 C9 C18 108.98(19)
C10 C9 C18 108.48(19)
C14 C9 C18 108.7(2)
C11 C10 C9 110.37(19)
C11 C10 H10A 109.6
C9 C10 H10A 109.6
C11 C10 H10B 109.6
C9 C10 H10B 109.6
H10A C10 H10B 108.1
C12 C11 C15 109.8(2)
C12 C11 C10 109.8(2)
C15 C11 C10 109.5(2)
C12 C11 H11 109.2
C15 C11 H11 109.2
C10 C11 H11 109.2
C11 C12 C13 109.1(2)
C11 C12 H12A 109.9
C13 C12 H12A 109.9
C11 C12 H12B 109.9
C13 C12 H12B 109.9
H12A C12 H12B 108.3
C14 C13 C12 109.8(2)
C14 C13 C17 109.4(2)
C12 C13 C17 109.5(2)
C14 C13 H13 109.4
C12 C13 H13 109.4
C17 C13 H13 109.4
C13 C14 C9 110.48(19)
C13 C14 H14A 109.6
C9 C14 H14A 109.6
C13 C14 H14B 109.6
C9 C14 H14B 109.6
H14A C14 H14B 108.1
C16 C15 C11 109.51(19)
C16 C15 H15A 109.8
C11 C15 H15A 109.8
C16 C15 H15B 109.8
C11 C15 H15B 109.8
H15A C15 H15B 108.2
C15 C16 C17 109.6(2)
C15 C16 C18 109.6(2)
C17 C16 C18 108.8(2)
C15 C16 H16 109.6
C17 C16 H16 109.6
C18 C16 H16 109.6
C13 C17 C16 109.7(2)
C13 C17 H17A 109.7
C16 C17 H17A 109.7
C13 C17 H17B 109.7
C16 C17 H17B 109.7
H17A C17 H17B 108.2
C16 C18 C9 110.43(19)
C16 C18 H18A 109.6
C9 C18 H18A 109.6
C16 C18 H18B 109.6
C9 C18 H18B 109.6
H18A C18 H18B 108.1
N3 C19 N4 111.9(2)
N3 C19 H19A 109.2
N4 C19 H19A 109.2
N3 C19 H19B 109.2
N4 C19 H19B 109.2
H19A C19 H19B 107.9
N4 C20 C21 109.2(2)
N4 C20 H20A 109.8
C21 C20 H20A 109.8
N4 C20 H20B 109.8
C21 C20 H20B 109.8
H20A C20 H20B 108.3
N5 C21 C20 110.0(2)
N5 C21 H21A 109.7
C20 C21 H21A 109.7
N5 C21 H21B 109.7
C20 C21 H21B 109.7
H21A C21 H21B 108.2
N5 C22 C23 110.5(2)
N5 C22 H22A 109.6
C23 C22 H22A 109.6
N5 C22 H22B 109.6
C23 C22 H22B 109.6
H22A C22 H22B 108.1
N4 C23 C22 110.8(2)
N4 C23 H23A 109.5
C22 C23 H23A 109.5
N4 C23 H23B 109.5
C22 C23 H23B 109.5
H23A C23 H23B 108.1
O2 C24 O1 123.5(2)
O2 C24 N5 124.0(3)
O1 C24 N5 112.4(2)
O1 C25 C26 108.7(2)
O1 C25 H25A 109.9
C26 C25 H25A 109.9
O1 C25 H25B 109.9
C26 C25 H25B 109.9
H25A C25 H25B 108.3
C25 C26 H26A 109.5
C25 C26 H26B 109.5
H26A C26 H26B 109.5
C25 C26 H26C 109.5
H26A C26 H26C 109.5
H26B C26 H26C 109.5

loop_
_geom_bond_atom_site_label_1
_geom_bond_atom_site_label_2
_geom_bond_distance
S1 C1 1.664(3)
N2 C2 1.306(3)
N2 N3 1.384(3)
N1 C2 1.392(3)
N1 C1 1.390(3)
N1 C3 1.443(3)
N3 C1 1.351(3)
N3 C19 1.453(3)
N4 C19 1.457(3)
N4 C23 1.467(3)
N4 C20 1.468(3)
N5 C24 1.350(3)
N5 C22 1.453(3)
N5 C21 1.457(4)
O1 C24 1.348(3)
O1 C25 1.463(3)
O2 C24 1.214(3)
C2 C9 1.507(3)
C3 C8 1.380(3)
C3 C4 1.386(3)
C4 C5 1.392(4)
C4 H4 0.9500
C5 C6 1.390(4)
C5 H5 0.9500
C6 C7 1.385(4)
C6 H6 0.9500
C7 C8 1.383(4)
C7 H7 0.9500
C8 H8 0.9500
C9 C10 1.547(3)
C9 C14 1.546(3)
C9 C18 1.548(3)
C10 C11 1.536(3)
C10 H10A 0.9900
C10 H10B 0.9900
C11 C12 1.530(3)
C11 C15 1.532(3)
C11 H11 1.0000
C12 C13 1.532(4)
C12 H12A 0.9900
C12 H12B 0.9900
C13 C14 1.533(3)
C13 C17 1.534(4)
C13 H13 1.0000
C14 H14A 0.9900
C14 H14B 0.9900
C15 C16 1.530(3)
C15 H15A 0.9900
C15 H15B 0.9900
C16 C17 1.539(4)
C16 C18 1.539(3)
C16 H16 1.0000
C17 H17A 0.9900
C17 H17B 0.9900
C18 H18A 0.9900
C18 H18B 0.9900
C19 H19A 0.9900
C19 H19B 0.9900
C20 C21 1.522(4)
C20 H20A 0.9900
C20 H20B 0.9900
C21 H21A 0.9900
C21 H21B 0.9900
C22 C23 1.521(3)
C22 H22A 0.9900
C22 H22B 0.9900
C23 H23A 0.9900
C23 H23B 0.9900
C25 C26 1.476(4)
C25 H25A 0.9900
C25 H25B 0.9900
C26 H26A 0.9800
C26 H26B 0.9800
C26 H26C 0.9800

loop_
_geom_hbond_atom_site_label_D
_geom_hbond_atom_site_label_H
_geom_hbond_atom_site_label_A
_geom_hbond_site_symmetry_A
_geom_hbond_distance_DH
_geom_hbond_distance_HA
_geom_hbond_distance_DA
_geom_hbond_angle_DHA
C6 H6 O2 2_756 0.95 2.48 3.406(3) 166
C8 H8 O2 4_666 0.95 2.46 3.207(3) 135

loop_
_geom_torsion_atom_site_label_1
_geom_torsion_atom_site_label_2
_geom_torsion_atom_site_label_3
_geom_torsion_atom_site_label_4
_geom_torsion
C2 N2 N3 C1 -0.4(3)
C2 N2 N3 C19 -170.7(2)
N2 N3 C1 N1 1.0(3)
C19 N3 C1 N1 170.5(2)
N2 N3 C1 S1 -178.88(18)
C19 N3 C1 S1 -9.4(4)
C2 N1 C1 N3 -1.2(2)
C3 N1 C1 N3 -179.45(19)
C2 N1 C1 S1 178.72(18)
C3 N1 C1 S1 0.5(3)
N3 N2 C2 N1 -0.4(2)
N3 N2 C2 C9 175.8(2)
C1 N1 C2 N2 1.0(3)
C3 N1 C2 N2 179.1(2)
C1 N1 C2 C9 -175.0(2)
C3 N1 C2 C9 3.1(4)
C2 N1 C3 C8 -89.4(3)
C1 N1 C3 C8 88.4(3)
C2 N1 C3 C4 91.4(3)
C1 N1 C3 C4 -90.7(3)
C8 C3 C4 C5 1.3(4)
N1 C3 C4 C5 -179.6(2)
C3 C4 C5 C6 -0.2(4)
C4 C5 C6 C7 -0.6(4)
C5 C6 C7 C8 0.2(4)
C4 C3 C8 C7 -1.7(4)
N1 C3 C8 C7 179.2(2)
C6 C7 C8 C3 0.9(4)
N2 C2 C9 C10 141.9(2)
N1 C2 C9 C10 -42.6(3)
N2 C2 C9 C14 21.5(3)
N1 C2 C9 C14 -163.0(2)
N2 C2 C9 C18 -96.9(3)
N1 C2 C9 C18 78.6(3)
C2 C9 C10 C11 -179.92(19)
C14 C9 C10 C11 -59.0(2)
C18 C9 C10 C11 58.6(2)
C9 C10 C11 C12 60.4(2)
C9 C10 C11 C15 -60.2(3)
C15 C11 C12 C13 60.6(3)
C10 C11 C12 C13 -59.9(3)
C11 C12 C13 C14 59.8(3)
C11 C12 C13 C17 -60.3(3)
C12 C13 C14 C9 -60.4(3)
C17 C13 C14 C9 59.8(3)
C2 C9 C14 C13 -177.0(2)
C10 C9 C14 C13 59.1(3)
C18 C9 C14 C13 -58.4(3)
C12 C11 C15 C16 -60.3(3)
C10 C11 C15 C16 60.4(3)
C11 C15 C16 C17 59.3(3)
C11 C15 C16 C18 -60.1(3)
C14 C13 C17 C16 -60.6(3)
C12 C13 C17 C16 59.7(3)
C15 C16 C17 C13 -59.2(3)
C18 C16 C17 C13 60.6(3)
C15 C16 C18 C9 59.7(3)
C17 C16 C18 C9 -60.1(3)
C2 C9 C18 C16 177.3(2)
C10 C9 C18 C16 -58.3(3)
C14 C9 C18 C16 58.8(3)
C1 N3 C19 N4 110.8(3)
N2 N3 C19 N4 -80.2(3)
C23 N4 C19 N3 -71.6(3)
C20 N4 C19 N3 167.1(2)
C19 N4 C20 C21 -176.4(2)
C23 N4 C20 C21 60.9(3)
C24 N5 C21 C20 -117.4(3)
C22 N5 C21 C20 55.1(3)
N4 C20 C21 N5 -58.0(3)
C24 N5 C22 C23 118.9(3)
C21 N5 C22 C23 -52.9(3)
C19 N4 C23 C22 -179.4(2)
C20 N4 C23 C22 -59.3(3)
N5 C22 C23 N4 54.2(3)
C25 O1 C24 O2 7.5(4)
C25 O1 C24 N5 -173.4(2)
C22 N5 C24 O2 -169.5(3)
C21 N5 C24 O2 1.9(4)
C22 N5 C24 O1 11.4(4)
C21 N5 C24 O1 -177.2(2)
C24 O1 C25 C26 -171.0(2)
